data_7707700
loop_
_publ_author_name
'Laiwattanapaisarn, Nattiya'
'Virachotikul, Arnut'
'Phomphrai, Khamphee'

_publ_section_title
;
 Cycloaddition of carbon dioxide to epoxides by highly active constrained
 aluminum chloride complexes.
;
_journal_issue 32
_journal_name_full 'Dalton transactions (Cambridge, England : 2003)'
_journal_page_first 11039
_journal_page_last 11048
_journal_paper_doi 10.1039/d1dt01903a
_journal_volume 50
_journal_year 2021
_chemical_absolute_configuration syn
_chemical_formula_moiety 'C36 H50 Al Cl N2 O2, C6 H6'
_chemical_formula_sum 'C42 H56 Al Cl N2 O2'
_chemical_formula_weight 683.31
_chemical_properties_physical Air-sensitive,Moisture-sensitive
_space_group_crystal_system orthorhombic
_space_group_IT_number 19
_space_group_name_Hall 'P 2ac 2ab'
_space_group_name_H-M_alt 'P 21 21 21'
_atom_sites_solution_hydrogens geom
_atom_sites_solution_primary dual
_audit_creation_date 2020-04-13
_audit_creation_method
;
Olex2 1.2
(compiled 2018.05.29 svn.r3508 for OlexSys, GUI svn.r5506)
;
_audit_update_record
;
2021-03-24 deposited with the CCDC.	2021-06-17 downloaded from the CCDC.
;
_cell_angle_alpha 90
_cell_angle_beta 90
_cell_angle_gamma 90
_cell_formula_units_Z 4
_cell_length_a 9.9908(6)
_cell_length_b 12.7225(7)
_cell_length_c 29.7257(18)
_cell_measurement_reflns_used 9824
_cell_measurement_temperature 120
_cell_measurement_theta_max 30.46
_cell_measurement_theta_min 2.59
_cell_volume 3778.4(4)
_computing_cell_refinement 'SAINT v8.37A (Bruker, 2015)'
_computing_data_reduction 'SAINT v8.37A (Bruker, 2015)'
_computing_molecular_graphics 'Olex2 (Dolomanov et al., 2009)'
_computing_publication_material 'Olex2 (Dolomanov et al., 2009)'
_computing_structure_refinement 'ShelXL (Sheldrick, 2015)'
_computing_structure_solution 'XT (Sheldrick, 2015)'
_diffrn_ambient_temperature 120
_diffrn_detector 'Bruker APEX2 area detector'
_diffrn_detector_area_resol_mean 7.9
_diffrn_detector_type 'CCD area detector'
_diffrn_measured_fraction_theta_full 0.999
_diffrn_measured_fraction_theta_max 0.999
_diffrn_measurement_device 'three-circle diffractometer'
_diffrn_measurement_device_type 'Bruker D8 Venture'
_diffrn_measurement_method '\w and \f scans'
_diffrn_radiation_monochromator 'mirror optics'
_diffrn_radiation_probe x-ray
_diffrn_radiation_type MoK\a
_diffrn_radiation_wavelength 0.71073
_diffrn_reflns_av_R_equivalents 0.0389
_diffrn_reflns_av_unetI/netI 0.0207
_diffrn_reflns_Laue_measured_fraction_full 0.999
_diffrn_reflns_Laue_measured_fraction_max 0.999
_diffrn_reflns_limit_h_max 14
_diffrn_reflns_limit_h_min -14
_diffrn_reflns_limit_k_max 18
_diffrn_reflns_limit_k_min -18
_diffrn_reflns_limit_l_max 42
_diffrn_reflns_limit_l_min -42
_diffrn_reflns_number 133165
_diffrn_reflns_point_group_measured_fraction_full 0.999
_diffrn_reflns_point_group_measured_fraction_max 0.999
_diffrn_reflns_theta_full 25.242
_diffrn_reflns_theta_max 30.564
_diffrn_reflns_theta_min 2.456
_diffrn_source 'microfocus sealed X-ray tube'
_diffrn_source_type 'Incoatec I\ms'
_diffrn_standards_number 0
_exptl_absorpt_coefficient_mu 0.162
_exptl_absorpt_correction_T_max 0.7461
_exptl_absorpt_correction_T_min 0.7017
_exptl_absorpt_correction_type multi-scan
_exptl_absorpt_process_details
'SADABS-2016/2 (Bruker,2016/2) was used for absorption correction. wR2(int) was 0.0931 before and 0.0572 after correction. The Ratio of minimum to maximum transmission is 0.9405. The \l/2 correction factor is Not present.'
_exptl_crystal_colour 'clear light yellow'
_exptl_crystal_colour_lustre clear
_exptl_crystal_colour_modifier light
_exptl_crystal_colour_primary yellow
_exptl_crystal_density_diffrn 1.201
_exptl_crystal_description block
_exptl_crystal_F_000 1472
_exptl_crystal_recrystallization_method 'slow evaporation using benzene as solvent'
_exptl_crystal_size_max 0.238
_exptl_crystal_size_mid 0.237
_exptl_crystal_size_min 0.232
_refine_diff_density_max 0.319
_refine_diff_density_min -0.228
_refine_diff_density_rms 0.045
_refine_ls_abs_structure_details
;
 Flack x determined using 4716 quotients [(I+)-(I-)]/[(I+)+(I-)]
 (Parsons, Flack and Wagner, Acta Cryst. B69 (2013) 249-259).
;
_refine_ls_abs_structure_Flack 0.007(8)
_refine_ls_extinction_method none
_refine_ls_goodness_of_fit_ref 1.057
_refine_ls_hydrogen_treatment constr
_refine_ls_matrix_type full
_refine_ls_number_parameters 445
_refine_ls_number_reflns 11587
_refine_ls_number_restraints 0
_refine_ls_restrained_S_all 1.057
_refine_ls_R_factor_all 0.0343
_refine_ls_R_factor_gt 0.0314
_refine_ls_shift/su_max 0.002
_refine_ls_shift/su_mean 0.000
_refine_ls_structure_factor_coef Fsqd
_refine_ls_weighting_details 'w=1/[\s^2^(Fo^2^)+(0.0454P)^2^+0.7180P] where P=(Fo^2^+2Fc^2^)/3'
_refine_ls_weighting_scheme calc
_refine_ls_wR_factor_gt 0.0785
_refine_ls_wR_factor_ref 0.0800
_reflns_Friedel_coverage 0.804
_reflns_Friedel_fraction_full 1.000
_reflns_Friedel_fraction_max 0.999
_reflns_number_gt 10998
_reflns_number_total 11587
_reflns_threshold_expression 'I > 2\s(I)'
_cod_data_source_file d1dt01903a2.cif
_cod_data_source_block p212121
_cod_depositor_comments 'Adding full bibliography for 7707698--7707700.cif.'
_cod_database_code 7707700
_shelx_shelxl_version_number 2018/3
_shelx_space_group_comment
;
The symmetry employed for this shelxl refinement is uniquely defined
by the following loop, which should always be used as a source of
symmetry information in preference to the above space-group names.
They are only intended as comments.
;
_shelx_estimated_absorpt_t_max 0.963
_shelx_estimated_absorpt_t_min 0.962
_olex2_refinement_description
;
1. Fixed Uiso
 At 1.2 times of:
  All C(H) groups, All C(H,H) groups
 At 1.5 times of:
  All C(H,H,H) groups
2.a Secondary CH2 refined with riding coordinates:
 C4(H4A,H4B), C5(H5A,H5B), C23(H23A,H23B), C22(H22A,H22B), C21(H21A,H21B),
 C24(H24A,H24B)
2.b Aromatic/amide H refined with riding coordinates:
 C10(H10), C27(H27), C39(H39), C40(H40), C41(H41), C42(H42), C37(H37), C38(H38)
2.c Idealised Me refined as rotating group:
 C31(H31A,H31B,H31C), C30(H30A,H30B,H30C), C34(H34A,H34B,H34C), C18(H18A,H18B,
 H18C), C13(H13A,H13B,H13C), C14(H14A,H14B,H14C), C32(H32A,H32B,H32C), C35(H35A,
 H35B,H35C), C17(H17A,H17B,H17C), C20(H20A,H20B,H20C), C12(H12A,H12B,H12C),
 C36(H36A,H36B,H36C)
;
_olex2_submission_special_instructions 'No special instructions were received'

loop_
_space_group_symop_operation_xyz
'x, y, z'
'-x+1/2, -y, z+1/2'
'-x, y+1/2, -z+1/2'
'x+1/2, -y+1/2, -z'

loop_
_atom_site_label
_atom_site_type_symbol
_atom_site_fract_x
_atom_site_fract_y
_atom_site_fract_z
_atom_site_U_iso_or_equiv
_atom_site_adp_type
_atom_site_occupancy
_atom_site_site_symmetry_order
_atom_site_calc_flag
_atom_site_refinement_flags_posn
_atom_site_refinement_flags_adp
_atom_site_refinement_flags_occupancy
_atom_site_disorder_assembly
_atom_site_disorder_group
Cl1 Cl 0.56923(4) 0.57043(3) 0.53548(2) 0.02000(8) Uani 1 1 d . . . . .
Al1 Al 0.36258(4) 0.62127(3) 0.52300(2) 0.01119(9) Uani 1 1 d . . . . .
O1 O 0.25309(11) 0.51119(8) 0.51526(3) 0.0141(2) Uani 1 1 d . . . . .
O2 O 0.29888(12) 0.63406(8) 0.57941(3) 0.0156(2) Uani 1 1 d . . . . .
N1 N 0.38756(13) 0.63467(10) 0.45674(4) 0.0135(2) Uani 1 1 d . . . . .
N2 N 0.37611(13) 0.77672(9) 0.51672(4) 0.0129(2) Uani 1 1 d . . . . .
C1 C 0.23959(14) 0.44342(11) 0.48155(4) 0.0115(2) Uani 1 1 d . . . . .
C2 C 0.28533(15) 0.46933(11) 0.43829(4) 0.0120(2) Uani 1 1 d . . . . .
C6 C 0.35503(15) 0.84394(11) 0.54878(5) 0.0126(2) Uani 1 1 d . . . . .
C8 C 0.28975(14) 0.71313(11) 0.60797(5) 0.0116(2) Uani 1 1 d . . . . .
C7 C 0.31218(14) 0.81670(11) 0.59341(5) 0.0119(2) Uani 1 1 d . . . . .
C4 C 0.46759(16) 0.72690(11) 0.44415(5) 0.0161(3) Uani 1 1 d . . . . .
H4A H 0.457380 0.742147 0.411671 0.019 Uiso 1 1 calc R . . . .
H4B H 0.563499 0.714360 0.450576 0.019 Uiso 1 1 calc R . . . .
C3 C 0.35614(15) 0.56415(11) 0.42731(4) 0.0133(2) Uani 1 1 d . . . . .
C9 C 0.25743(14) 0.69929(11) 0.65425(5) 0.0128(2) Uani 1 1 d . . . . .
C29 C 0.13113(15) 0.30533(11) 0.53313(5) 0.0135(2) Uani 1 1 d . . . . .
C28 C 0.17952(14) 0.34309(11) 0.48688(5) 0.0117(2) Uani 1 1 d . . . . .
C10 C 0.24004(15) 0.78976(11) 0.67975(5) 0.0140(3) Uani 1 1 d . . . . .
H10 H 0.216335 0.780085 0.710424 0.017 Uiso 1 1 calc R . . . .
C27 C 0.16869(15) 0.28005(11) 0.44844(5) 0.0137(3) Uani 1 1 d . . . . .
H27 H 0.127697 0.213252 0.452222 0.016 Uiso 1 1 calc R . . . .
C25 C 0.27245(15) 0.40415(11) 0.40031(5) 0.0134(3) Uani 1 1 d . . . . .
C5 C 0.41537(17) 0.81821(11) 0.47219(5) 0.0169(3) Uani 1 1 d . . . . .
H5A H 0.485856 0.872303 0.475653 0.020 Uiso 1 1 calc R . . . .
H5B H 0.337252 0.850840 0.457192 0.020 Uiso 1 1 calc R . . . .
C26 C 0.21246(15) 0.30564(11) 0.40470(5) 0.0131(2) Uani 1 1 d . . . . .
C16 C 0.29543(15) 0.90702(11) 0.62040(5) 0.0137(3) Uani 1 1 d . . . . .
C11 C 0.24663(18) 0.58813(12) 0.67464(5) 0.0180(3) Uani 1 1 d . . . . .
C31 C 0.24950(17) 0.30538(13) 0.56653(5) 0.0185(3) Uani 1 1 d . . . . .
H31A H 0.319903 0.258403 0.555448 0.028 Uiso 1 1 calc GR . . . .
H31B H 0.218570 0.280923 0.596013 0.028 Uiso 1 1 calc GR . . . .
H31C H 0.285162 0.376839 0.569325 0.028 Uiso 1 1 calc GR . . . .
C15 C 0.25395(15) 0.89505(11) 0.66481(5) 0.0138(3) Uani 1 1 d . . . . .
C23 C 0.39094(18) 0.56347(12) 0.37797(5) 0.0201(3) Uani 1 1 d . . . . .
H23A H 0.489100 0.566885 0.373663 0.024 Uiso 1 1 calc R . . . .
H23B H 0.349191 0.623902 0.362372 0.024 Uiso 1 1 calc R . . . .
C30 C 0.07447(18) 0.19301(12) 0.53160(5) 0.0202(3) Uani 1 1 d . . . . .
H30A H -0.004578 0.191416 0.512094 0.030 Uiso 1 1 calc GR . . . .
H30B H 0.049267 0.170962 0.562037 0.030 Uiso 1 1 calc GR . . . .
H30C H 0.142598 0.145067 0.519710 0.030 Uiso 1 1 calc GR . . . .
C22 C 0.33203(19) 1.00361(12) 0.59277(5) 0.0210(3) Uani 1 1 d . . . . .
H22A H 0.408329 1.041331 0.606587 0.025 Uiso 1 1 calc R . . . .
H22B H 0.254982 1.052303 0.590671 0.025 Uiso 1 1 calc R . . . .
C19 C 0.23058(16) 0.98323(12) 0.69948(5) 0.0168(3) Uani 1 1 d . . . . .
C34 C 0.1552(2) 0.11855(13) 0.38151(6) 0.0241(3) Uani 1 1 d . . . . .
H34A H 0.227176 0.093240 0.401101 0.036 Uiso 1 1 calc GR . . . .
H34B H 0.146402 0.071579 0.355544 0.036 Uiso 1 1 calc GR . . . .
H34C H 0.070790 0.119665 0.398311 0.036 Uiso 1 1 calc GR . . . .
C18 C 0.10392(17) 0.96062(13) 0.72752(5) 0.0189(3) Uani 1 1 d . . . . .
H18A H 0.025996 0.957002 0.707554 0.028 Uiso 1 1 calc GR . . . .
H18B H 0.090892 1.017035 0.749536 0.028 Uiso 1 1 calc GR . . . .
H18C H 0.114396 0.893470 0.743279 0.028 Uiso 1 1 calc GR . . . .
C21 C 0.37028(18) 0.96164(11) 0.54583(5) 0.0183(3) Uani 1 1 d . . . . .
H21A H 0.310115 0.990896 0.522521 0.022 Uiso 1 1 calc R . . . .
H21B H 0.463685 0.980788 0.538316 0.022 Uiso 1 1 calc R . . . .
C33 C 0.18827(16) 0.22994(12) 0.36518(5) 0.0164(3) Uani 1 1 d . . . . .
C13 C 0.1320(2) 0.52735(13) 0.65221(6) 0.0265(4) Uani 1 1 d . . . . .
H13A H 0.047339 0.564246 0.657481 0.040 Uiso 1 1 calc GR . . . .
H13B H 0.126896 0.456504 0.665029 0.040 Uiso 1 1 calc GR . . . .
H13C H 0.148562 0.522492 0.619777 0.040 Uiso 1 1 calc GR . . . .
C14 C 0.2214(2) 0.59214(13) 0.72566(5) 0.0254(4) Uani 1 1 d . . . . .
H14A H 0.296969 0.626908 0.740517 0.038 Uiso 1 1 calc GR . . . .
H14B H 0.212176 0.520452 0.737317 0.038 Uiso 1 1 calc GR . . . .
H14C H 0.139093 0.631596 0.731640 0.038 Uiso 1 1 calc GR . . . .
C24 C 0.33462(19) 0.45870(12) 0.35989(5) 0.0204(3) Uani 1 1 d . . . . .
H24A H 0.266361 0.471711 0.336397 0.024 Uiso 1 1 calc R . . . .
H24B H 0.407077 0.415192 0.346876 0.024 Uiso 1 1 calc R . . . .
C32 C 0.01945(17) 0.37810(13) 0.55019(5) 0.0196(3) Uani 1 1 d . . . . .
H32A H 0.052203 0.450688 0.550971 0.029 Uiso 1 1 calc GR . . . .
H32B H -0.007335 0.356523 0.580529 0.029 Uiso 1 1 calc GR . . . .
H32C H -0.057761 0.373528 0.529951 0.029 Uiso 1 1 calc GR . . . .
C35 C 0.31137(19) 0.21984(13) 0.33436(6) 0.0229(3) Uani 1 1 d . . . . .
H35A H 0.321780 0.284399 0.316723 0.034 Uiso 1 1 calc GR . . . .
H35B H 0.299194 0.160031 0.313997 0.034 Uiso 1 1 calc GR . . . .
H35C H 0.391535 0.208664 0.352751 0.034 Uiso 1 1 calc GR . . . .
C39 C 0.7786(2) 0.67049(15) 0.65827(8) 0.0363(5) Uani 1 1 d . . . . .
H39 H 0.816884 0.616215 0.640499 0.044 Uiso 1 1 calc R . . . .
C17 C 0.2113(2) 1.09213(12) 0.67806(6) 0.0253(4) Uani 1 1 d . . . . .
H17A H 0.294659 1.113912 0.663367 0.038 Uiso 1 1 calc GR . . . .
H17B H 0.187729 1.143153 0.701447 0.038 Uiso 1 1 calc GR . . . .
H17C H 0.139377 1.088768 0.655703 0.038 Uiso 1 1 calc GR . . . .
C20 C 0.35220(19) 0.98892(15) 0.73126(6) 0.0271(4) Uani 1 1 d . . . . .
H20A H 0.366489 0.920090 0.745265 0.041 Uiso 1 1 calc GR . . . .
H20B H 0.335504 1.041525 0.754681 0.041 Uiso 1 1 calc GR . . . .
H20C H 0.431972 1.008751 0.714056 0.041 Uiso 1 1 calc GR . . . .
C40 C 0.8470(2) 0.70846(15) 0.69563(7) 0.0339(4) Uani 1 1 d . . . . .
H40 H 0.932807 0.681355 0.703007 0.041 Uiso 1 1 calc R . . . .
C12 C 0.3784(2) 0.52846(14) 0.66750(6) 0.0280(4) Uani 1 1 d . . . . .
H12A H 0.398468 0.524901 0.635264 0.042 Uiso 1 1 calc GR . . . .
H12B H 0.369953 0.457107 0.679588 0.042 Uiso 1 1 calc GR . . . .
H12C H 0.451042 0.565276 0.683092 0.042 Uiso 1 1 calc GR . . . .
C41 C 0.7895(2) 0.78588(15) 0.72202(6) 0.0288(4) Uani 1 1 d . . . . .
H41 H 0.835195 0.810981 0.747913 0.035 Uiso 1 1 calc R . . . .
C42 C 0.6661(2) 0.82663(18) 0.71079(8) 0.0360(5) Uani 1 1 d . . . . .
H42 H 0.626696 0.879823 0.728893 0.043 Uiso 1 1 calc R . . . .
C36 C 0.0691(2) 0.27033(15) 0.33755(6) 0.0288(4) Uani 1 1 d . . . . .
H36A H -0.012711 0.265808 0.355651 0.043 Uiso 1 1 calc GR . . . .
H36B H 0.058959 0.227312 0.310411 0.043 Uiso 1 1 calc GR . . . .
H36C H 0.084850 0.343648 0.328944 0.043 Uiso 1 1 calc GR . . . .
C37 C 0.5997(2) 0.7899(3) 0.67307(9) 0.0517(7) Uani 1 1 d . . . . .
H37 H 0.515266 0.818639 0.664998 0.062 Uiso 1 1 calc R . . . .
C38 C 0.6564(2) 0.7110(2) 0.64704(9) 0.0472(6) Uani 1 1 d . . . . .
H38 H 0.610257 0.685126 0.621389 0.057 Uiso 1 1 calc R . . . .

loop_
_atom_site_aniso_label
_atom_site_aniso_U_11
_atom_site_aniso_U_22
_atom_site_aniso_U_33
_atom_site_aniso_U_23
_atom_site_aniso_U_13
_atom_site_aniso_U_12
Cl1 0.01753(16) 0.02069(16) 0.02179(16) 0.00170(13) -0.00076(13) 0.00394(14)
Al1 0.01487(19) 0.00911(17) 0.00958(17) 0.00034(14) 0.00201(15) -0.00075(15)
O1 0.0206(5) 0.0122(4) 0.0096(4) -0.0011(4) 0.0030(4) -0.0044(4)
O2 0.0251(6) 0.0105(4) 0.0111(4) -0.0018(4) 0.0047(4) -0.0011(4)
N1 0.0174(6) 0.0116(5) 0.0116(5) 0.0017(4) 0.0030(4) -0.0030(4)
N2 0.0169(6) 0.0110(5) 0.0108(5) 0.0012(4) 0.0023(4) -0.0005(4)
C1 0.0122(6) 0.0121(6) 0.0103(5) 0.0010(5) 0.0010(5) -0.0001(5)
C2 0.0151(6) 0.0115(6) 0.0096(5) 0.0007(5) 0.0008(5) -0.0010(5)
C6 0.0138(6) 0.0107(6) 0.0132(6) 0.0016(5) -0.0001(5) -0.0002(5)
C8 0.0124(6) 0.0115(6) 0.0110(6) -0.0009(4) 0.0003(5) 0.0003(5)
C7 0.0135(6) 0.0107(6) 0.0116(6) -0.0004(5) 0.0001(5) -0.0008(5)
C4 0.0202(7) 0.0130(6) 0.0151(6) 0.0007(5) 0.0058(5) -0.0039(5)
C3 0.0172(6) 0.0123(6) 0.0105(5) 0.0013(5) 0.0026(5) 0.0008(5)
C9 0.0142(6) 0.0120(6) 0.0121(6) 0.0011(5) 0.0019(5) 0.0001(5)
C29 0.0171(6) 0.0122(6) 0.0113(6) 0.0027(5) 0.0010(5) -0.0029(5)
C28 0.0124(6) 0.0120(6) 0.0108(6) 0.0012(5) 0.0005(5) -0.0013(5)
C10 0.0152(6) 0.0153(6) 0.0114(6) -0.0005(5) 0.0010(5) 0.0001(5)
C27 0.0157(6) 0.0125(6) 0.0129(6) 0.0005(5) -0.0004(5) -0.0017(5)
C25 0.0171(7) 0.0131(6) 0.0098(5) 0.0005(5) 0.0011(5) 0.0002(5)
C5 0.0246(7) 0.0120(6) 0.0141(6) 0.0024(5) 0.0053(5) -0.0008(5)
C26 0.0149(6) 0.0130(6) 0.0115(6) -0.0012(5) -0.0003(5) 0.0005(5)
C16 0.0165(6) 0.0108(6) 0.0139(6) -0.0012(5) -0.0014(5) -0.0002(5)
C11 0.0277(8) 0.0134(6) 0.0128(6) 0.0017(5) 0.0055(6) 0.0016(6)
C31 0.0218(7) 0.0191(7) 0.0145(6) 0.0043(5) -0.0028(5) -0.0028(6)
C15 0.0150(6) 0.0133(6) 0.0132(6) -0.0024(5) -0.0010(5) 0.0008(5)
C23 0.0338(9) 0.0159(6) 0.0104(6) -0.0002(5) 0.0056(6) -0.0062(6)
C30 0.0279(8) 0.0155(6) 0.0172(7) 0.0037(5) 0.0011(6) -0.0073(6)
C22 0.0362(9) 0.0098(6) 0.0169(7) -0.0018(5) 0.0026(6) -0.0019(6)
C19 0.0196(7) 0.0154(6) 0.0154(6) -0.0047(5) -0.0003(5) 0.0013(5)
C34 0.0365(9) 0.0165(7) 0.0192(7) -0.0045(6) 0.0017(7) -0.0083(7)
C18 0.0214(7) 0.0204(7) 0.0149(6) -0.0037(5) 0.0011(5) 0.0049(6)
C21 0.0293(8) 0.0103(6) 0.0152(6) 0.0013(5) 0.0025(6) -0.0021(6)
C33 0.0216(7) 0.0152(6) 0.0124(6) -0.0026(5) -0.0016(5) -0.0019(5)
C13 0.0371(10) 0.0189(7) 0.0235(8) -0.0028(6) 0.0096(7) -0.0088(7)
C14 0.0430(11) 0.0186(7) 0.0148(7) 0.0017(6) 0.0084(7) 0.0012(7)
C24 0.0344(9) 0.0163(7) 0.0106(6) -0.0005(5) 0.0050(6) -0.0064(6)
C32 0.0204(7) 0.0211(7) 0.0174(7) 0.0044(6) 0.0069(6) 0.0005(6)
C35 0.0302(9) 0.0214(7) 0.0170(7) -0.0055(6) 0.0046(6) -0.0003(6)
C39 0.0425(12) 0.0226(8) 0.0438(11) -0.0031(8) 0.0151(9) -0.0084(8)
C17 0.0373(10) 0.0139(7) 0.0248(8) -0.0048(6) 0.0054(7) 0.0020(6)
C20 0.0235(8) 0.0309(9) 0.0270(8) -0.0135(7) -0.0055(7) 0.0008(7)
C40 0.0412(11) 0.0242(9) 0.0361(10) 0.0126(7) 0.0020(9) 0.0058(8)
C12 0.0400(10) 0.0225(8) 0.0216(8) 0.0072(6) 0.0073(7) 0.0145(7)
C41 0.0341(10) 0.0274(9) 0.0248(8) 0.0065(7) 0.0013(7) -0.0042(8)
C42 0.0239(9) 0.0441(11) 0.0400(11) -0.0146(9) 0.0063(8) -0.0049(8)
C36 0.0307(9) 0.0299(9) 0.0258(8) -0.0068(7) -0.0127(7) 0.0042(8)
C37 0.0184(9) 0.0782(19) 0.0584(15) -0.0288(14) -0.0046(9) -0.0002(10)
C38 0.0325(11) 0.0631(16) 0.0459(13) -0.0264(12) 0.0011(9) -0.0169(11)

loop_
_atom_type_symbol
_atom_type_description
_atom_type_scat_dispersion_real
_atom_type_scat_dispersion_imag
_atom_type_scat_source
C C 0.0033 0.0016 'International Tables Vol C Tables 4.2.6.8 and 6.1.1.4'
H H 0.0000 0.0000 'International Tables Vol C Tables 4.2.6.8 and 6.1.1.4'
Al Al 0.0645 0.0514 'International Tables Vol C Tables 4.2.6.8 and 6.1.1.4'
Cl Cl 0.1484 0.1585 'International Tables Vol C Tables 4.2.6.8 and 6.1.1.4'
N N 0.0061 0.0033 'International Tables Vol C Tables 4.2.6.8 and 6.1.1.4'
O O 0.0106 0.0060 'International Tables Vol C Tables 4.2.6.8 and 6.1.1.4'

loop_
_geom_angle_atom_site_label_1
_geom_angle_atom_site_label_2
_geom_angle_atom_site_label_3
_geom_angle
_geom_angle_site_symmetry_1
_geom_angle_site_symmetry_3
_geom_angle_publ_flag
O1 Al1 Cl1 111.44(4) . . ?
O1 Al1 O2 88.53(5) . . ?
O1 Al1 N1 90.95(5) . . ?
O1 Al1 N2 143.68(6) . . ?
O2 Al1 Cl1 101.64(4) . . ?
O2 Al1 N1 163.11(6) . . ?
O2 Al1 N2 91.23(5) . . ?
N1 Al1 Cl1 94.27(4) . . ?
N2 Al1 Cl1 104.16(4) . . ?
N2 Al1 N1 79.27(5) . . ?
C1 O1 Al1 131.74(9) . . ?
C8 O2 Al1 133.82(9) . . ?
C4 N1 Al1 112.87(9) . . ?
C3 N1 Al1 125.42(10) . . ?
C3 N1 C4 120.97(12) . . ?
C6 N2 Al1 125.08(10) . . ?
C6 N2 C5 117.74(12) . . ?
C5 N2 Al1 117.17(9) . . ?
O1 C1 C2 120.36(12) . . ?
O1 C1 C28 122.83(12) . . ?
C2 C1 C28 116.80(12) . . ?
C1 C2 C3 124.46(12) . . ?
C1 C2 C25 124.54(13) . . ?
C25 C2 C3 110.96(12) . . ?
N2 C6 C7 124.59(13) . . ?
N2 C6 C21 126.54(13) . . ?
C7 C6 C21 108.87(12) . . ?
O2 C8 C7 120.39(12) . . ?
O2 C8 C9 122.89(12) . . ?
C7 C8 C9 116.73(12) . . ?
C8 C7 C6 123.94(12) . . ?
C8 C7 C16 124.72(13) . . ?
C16 C7 C6 111.33(12) . . ?
N1 C4 C5 106.48(12) . . ?
N1 C3 C2 123.30(12) . . ?
N1 C3 C23 127.37(13) . . ?
C2 C3 C23 109.27(12) . . ?
C8 C9 C11 120.58(12) . . ?
C10 C9 C8 116.94(13) . . ?
C10 C9 C11 122.46(12) . . ?
C28 C29 C31 109.55(12) . . ?
C28 C29 C30 112.36(12) . . ?
C28 C29 C32 109.63(12) . . ?
C30 C29 C31 107.54(12) . . ?
C32 C29 C31 110.11(12) . . ?
C32 C29 C30 107.61(13) . . ?
C1 C28 C29 120.98(12) . . ?
C27 C28 C1 117.18(12) . . ?
C27 C28 C29 121.83(12) . . ?
C9 C10 C15 126.84(13) . . ?
C28 C27 C26 126.60(13) . . ?
C2 C25 C24 109.14(12) . . ?
C26 C25 C2 119.58(12) . . ?
C26 C25 C24 131.27(13) . . ?
N2 C5 C4 107.99(11) . . ?
C27 C26 C33 120.73(13) . . ?
C25 C26 C27 115.27(12) . . ?
C25 C26 C33 123.94(12) . . ?
C7 C16 C22 108.79(12) . . ?
C15 C16 C7 119.03(13) . . ?
C15 C16 C22 132.17(13) . . ?
C13 C11 C9 110.09(13) . . ?
C13 C11 C14 108.85(14) . . ?
C13 C11 C12 109.33(14) . . ?
C14 C11 C9 111.62(12) . . ?
C12 C11 C9 109.83(13) . . ?
C12 C11 C14 107.05(14) . . ?
C10 C15 C19 117.61(13) . . ?
C16 C15 C10 115.43(13) . . ?
C16 C15 C19 126.85(13) . . ?
C3 C23 C24 105.06(12) . . ?
C16 C22 C21 105.55(12) . . ?
C15 C19 C18 110.48(12) . . ?
C17 C19 C15 113.46(12) . . ?
C17 C19 C18 106.82(13) . . ?
C17 C19 C20 108.08(14) . . ?
C20 C19 C15 108.95(13) . . ?
C20 C19 C18 108.93(13) . . ?
C6 C21 C22 105.44(12) . . ?
C26 C33 C35 112.42(13) . . ?
C34 C33 C26 111.75(12) . . ?
C34 C33 C35 106.47(13) . . ?
C34 C33 C36 108.13(14) . . ?
C36 C33 C26 108.72(13) . . ?
C36 C33 C35 109.24(14) . . ?
C25 C24 C23 105.55(12) . . ?
C38 C39 C40 120.2(2) . . ?
C41 C40 C39 119.7(2) . . ?
C42 C41 C40 120.1(2) . . ?
C41 C42 C37 119.9(2) . . ?
C42 C37 C38 120.0(2) . . ?
C39 C38 C37 120.1(2) . . ?

loop_
_geom_bond_atom_site_label_1
_geom_bond_atom_site_label_2
_geom_bond_distance
_geom_bond_site_symmetry_2
_geom_bond_publ_flag
Cl1 Al1 2.1952(6) . ?
Al1 O1 1.7919(11) . ?
Al1 O2 1.8009(11) . ?
Al1 N1 1.9926(13) . ?
Al1 N2 1.9912(12) . ?
O1 C1 1.3289(16) . ?
O2 C8 1.3195(16) . ?
N1 C4 1.4684(18) . ?
N1 C3 1.2919(18) . ?
N2 C6 1.2978(18) . ?
N2 C5 1.4781(18) . ?
C1 C2 1.4039(18) . ?
C1 C28 1.4195(19) . ?
C2 C3 1.436(2) . ?
C2 C25 1.4068(19) . ?
C6 C7 1.4364(19) . ?
C6 C21 1.5077(19) . ?
C8 C7 1.4048(19) . ?
C8 C9 1.4242(19) . ?
C7 C16 1.4114(19) . ?
C4 C5 1.522(2) . ?
C3 C23 1.5072(19) . ?
C9 C10 1.3891(19) . ?
C9 C11 1.542(2) . ?
C29 C28 1.5346(19) . ?
C29 C31 1.544(2) . ?
C29 C30 1.538(2) . ?
C29 C32 1.536(2) . ?
C28 C27 1.4000(19) . ?
C10 C15 1.418(2) . ?
C27 C26 1.4100(19) . ?
C25 C26 1.395(2) . ?
C25 C24 1.520(2) . ?
C26 C33 1.538(2) . ?
C16 C15 1.392(2) . ?
C16 C22 1.523(2) . ?
C11 C13 1.534(2) . ?
C11 C14 1.538(2) . ?
C11 C12 1.535(2) . ?
C15 C19 1.541(2) . ?
C23 C24 1.543(2) . ?
C22 C21 1.542(2) . ?
C19 C18 1.542(2) . ?
C19 C17 1.537(2) . ?
C19 C20 1.541(2) . ?
C34 C33 1.534(2) . ?
C33 C35 1.539(2) . ?
C33 C36 1.535(2) . ?
C39 C40 1.391(3) . ?
C39 C38 1.366(4) . ?
C40 C41 1.384(3) . ?
C41 C42 1.379(3) . ?
C42 C37 1.384(3) . ?
C37 C38 1.389(3) . ?
